data_4026657
loop_
_publ_author_name
'Fang Yang'
'Ke-Gong Ji'
'Shaukat Ali'
'Yong-Min Liang'

_publ_section_title
;
 Sc(OTf)3-Catalyzed Synthesis of Indoles and SnCl4-Mediated Regioselective
 Hydrochlorination of 5-(Arylamino)pent-3-yn-2-ones
;
_journal_name_full 'Journal of Organic Chemistry'
_journal_page_first 8329
_journal_page_last 8335
_journal_paper_doi 10.1021/jo201514q
_journal_volume 76
_journal_year 2011
_chemical_formula_sum 'C22 H19 N O'
_chemical_formula_weight 313.38
_chemical_name_systematic
; 
 ? 
;
_space_group_IT_number 14
_symmetry_cell_setting monoclinic
_symmetry_space_group_name_Hall '-P 2ybc'
_symmetry_space_group_name_H-M 'P 1 21/c 1'
_atom_sites_solution_hydrogens geom
_atom_sites_solution_primary direct
_atom_sites_solution_secondary difmap
_audit_creation_method SHELXL-97
_cell_angle_alpha 90.00
_cell_angle_beta 98.426(11)
_cell_angle_gamma 90.00
_cell_formula_units_Z 4
_cell_length_a 6.149(6)
_cell_length_b 16.414(16)
_cell_length_c 16.807(16)
_cell_measurement_reflns_used 2180
_cell_measurement_temperature 296(2)
_cell_measurement_theta_max 24.08
_cell_measurement_theta_min 2.45
_cell_volume 1678(3)
_computing_cell_refinement 'Bruker SAINT'
_computing_data_collection 'Bruker APEX2'
_computing_data_reduction 'Bruker SAINT'
_computing_molecular_graphics 'Bruker SHELXTL'
_computing_publication_material 'Bruker SHELXTL'
_computing_structure_refinement 'SHELXL-97 (Sheldrick, 2008)'
_computing_structure_solution 'SHELXS-97 (Sheldrick, 2008)'
_diffrn_ambient_temperature 296(2)
_diffrn_measured_fraction_theta_full 0.998
_diffrn_measured_fraction_theta_max 0.998
_diffrn_measurement_device_type 'Bruker APEX-II CCD'
_diffrn_measurement_method '\f and \w scans'
_diffrn_radiation_monochromator graphite
_diffrn_radiation_source 'fine-focus sealed tube'
_diffrn_radiation_type MoK\a
_diffrn_radiation_wavelength 0.71073
_diffrn_reflns_av_R_equivalents 0.0348
_diffrn_reflns_av_sigmaI/netI 0.0427
_diffrn_reflns_limit_h_max 7
_diffrn_reflns_limit_h_min -7
_diffrn_reflns_limit_k_max 18
_diffrn_reflns_limit_k_min -20
_diffrn_reflns_limit_l_max 20
_diffrn_reflns_limit_l_min -12
_diffrn_reflns_number 8894
_diffrn_reflns_theta_full 26.00
_diffrn_reflns_theta_max 26.00
_diffrn_reflns_theta_min 2.45
_exptl_absorpt_coefficient_mu 0.076
_exptl_absorpt_correction_T_max 0.9806
_exptl_absorpt_correction_T_min 0.9762
_exptl_absorpt_correction_type multi-scan
_exptl_absorpt_process_details SADABS
_exptl_crystal_colour colorless
_exptl_crystal_density_diffrn 1.241
_exptl_crystal_description block
_exptl_crystal_F_000 664
_exptl_crystal_size_max 0.32
_exptl_crystal_size_mid 0.31
_exptl_crystal_size_min 0.26
_refine_diff_density_max 0.157
_refine_diff_density_min -0.131
_refine_diff_density_rms 0.032
_refine_ls_extinction_coef 0.0107(15)
_refine_ls_extinction_expression Fc^*^=kFc[1+0.001xFc^2^\l^3^/sin(2\q)]^-1/4^
_refine_ls_extinction_method SHELXL
_refine_ls_goodness_of_fit_ref 1.015
_refine_ls_hydrogen_treatment constr
_refine_ls_matrix_type full
_refine_ls_number_parameters 220
_refine_ls_number_reflns 3297
_refine_ls_number_restraints 0
_refine_ls_restrained_S_all 1.015
_refine_ls_R_factor_all 0.0867
_refine_ls_R_factor_gt 0.0492
_refine_ls_shift/su_max 0.001
_refine_ls_shift/su_mean 0.000
_refine_ls_structure_factor_coef Fsqd
_refine_ls_weighting_details 'calc w=1/[\s^2^(Fo^2^)+(0.0525P)^2^+0.2772P] where P=(Fo^2^+2Fc^2^)/3'
_refine_ls_weighting_scheme calc
_refine_ls_wR_factor_gt 0.1085
_refine_ls_wR_factor_ref 0.1263
_reflns_number_gt 2081
_reflns_number_total 3297
_reflns_threshold_expression >2sigma(I)
_cod_data_source_file jo201514q_si_002.cif
_cod_data_source_block p21c
_cod_database_code 4026657

loop_
_symmetry_equiv_pos_as_xyz
'x, y, z'
'-x, y+1/2, -z+1/2'
'-x, -y, -z'
'x, -y-1/2, z-1/2'

loop_
_atom_site_label
_atom_site_type_symbol
_atom_site_fract_x
_atom_site_fract_y
_atom_site_fract_z
_atom_site_U_iso_or_equiv
_atom_site_adp_type
_atom_site_occupancy
_atom_site_symmetry_multiplicity
_atom_site_calc_flag
_atom_site_refinement_flags
C1 C 0.5227(3) 1.10519(11) 0.36144(10) 0.0441(5) Uani 1 1 d .
C2 C 0.4942(3) 1.19059(12) 0.37007(10) 0.0464(5) Uani 1 1 d .
C3 C 0.6205(4) 1.25226(12) 0.34017(12) 0.0563(5) Uani 1 1 d .
H3 H 0.7369 1.2377 0.3135 0.068 Uiso 1 1 calc R
C4 C 0.5757(4) 1.33257(14) 0.34961(14) 0.0697(6) Uani 1 1 d .
H4 H 0.6618 1.3719 0.3294 0.084 Uiso 1 1 calc R
C5 C 0.4044(5) 1.35635(15) 0.38867(15) 0.0798(7) Uani 1 1 d .
H5 H 0.3731 1.4114 0.3938 0.096 Uiso 1 1 calc R
C6 C 0.2816(4) 1.29907(15) 0.41959(14) 0.0733(7) Uani 1 1 d .
H6 H 0.1674 1.3157 0.4465 0.088 Uiso 1 1 calc R
C7 C 0.3218(3) 1.21511(13) 0.41220(11) 0.0547(5) Uani 1 1 d .
C8 C 0.1938(4) 1.15553(16) 0.44603(13) 0.0663(6) Uani 1 1 d .
H8 H 0.0829 1.1728 0.4743 0.080 Uiso 1 1 calc R
C9 C 0.2281(3) 1.07493(15) 0.43843(12) 0.0633(6) Uani 1 1 d .
H9 H 0.1430 1.0375 0.4617 0.076 Uiso 1 1 calc R
C10 C 0.3936(3) 1.04769(12) 0.39500(11) 0.0497(5) Uani 1 1 d .
C11 C 0.4626(3) 0.96895(12) 0.37534(12) 0.0541(5) Uani 1 1 d .
C12 C 0.6263(3) 0.98021(12) 0.33086(13) 0.0573(5) Uani 1 1 d .
H12 H 0.7020 0.9385 0.3094 0.069 Uiso 1 1 calc R
C13 C 0.8220(3) 1.09106(13) 0.27194(13) 0.0627(6) Uani 1 1 d .
H13A H 0.7457 1.1203 0.2268 0.094 Uiso 1 1 calc R
H13B H 0.8986 1.0457 0.2530 0.094 Uiso 1 1 calc R
H13C H 0.9256 1.1266 0.3030 0.094 Uiso 1 1 calc R
C14 C 0.3770(4) 0.88845(12) 0.39775(14) 0.0657(6) Uani 1 1 d .
H14A H 0.3444 0.8919 0.4524 0.079 Uiso 1 1 calc R
H14B H 0.4922 0.8481 0.3972 0.079 Uiso 1 1 calc R
C15 C 0.1747(3) 0.85902(11) 0.34433(11) 0.0455(5) Uani 1 1 d .
C16 C 0.0821(3) 0.77832(11) 0.36155(10) 0.0426(4) Uani 1 1 d .
C17 C 0.1863(3) 0.72508(11) 0.41872(11) 0.0507(5) Uani 1 1 d .
H17 H 0.3186 0.7401 0.4493 0.061 Uiso 1 1 calc R
C18 C 0.0959(4) 0.65018(12) 0.43068(12) 0.0604(6) Uani 1 1 d .
H18 H 0.1696 0.6150 0.4688 0.073 Uiso 1 1 calc R
C19 C -0.1019(4) 0.62620(12) 0.38724(13) 0.0604(6) Uani 1 1 d .
C20 C -0.2056(3) 0.68001(13) 0.33109(13) 0.0628(6) Uani 1 1 d .
H20 H -0.3400 0.6656 0.3016 0.075 Uiso 1 1 calc R
C21 C -0.1157(3) 0.75411(12) 0.31769(12) 0.0538(5) Uani 1 1 d .
H21 H -0.1883 0.7886 0.2787 0.065 Uiso 1 1 calc R
C22 C -0.2011(5) 0.54417(15) 0.39870(17) 0.1016(10) Uani 1 1 d .
H22A H -0.2820 0.5464 0.4433 0.152 Uiso 1 1 calc R
H22B H -0.0863 0.5043 0.4092 0.152 Uiso 1 1 calc R
H22C H -0.2984 0.5294 0.3509 0.152 Uiso 1 1 calc R
N1 N 0.6655(3) 1.06167(10) 0.32165(10) 0.0507(4) Uani 1 1 d .
O1 O 0.0894(2) 0.89958(8) 0.28801(9) 0.0679(4) Uani 1 1 d .

loop_
_atom_site_aniso_label
_atom_site_aniso_U_11
_atom_site_aniso_U_22
_atom_site_aniso_U_33
_atom_site_aniso_U_23
_atom_site_aniso_U_13
_atom_site_aniso_U_12
C1 0.0444(10) 0.0501(12) 0.0360(10) 0.0025(8) -0.0003(8) -0.0075(9)
C2 0.0499(11) 0.0504(12) 0.0364(10) -0.0020(8) -0.0024(9) -0.0071(9)
C3 0.0659(13) 0.0503(13) 0.0527(12) -0.0020(10) 0.0081(10) -0.0126(10)
C4 0.0908(17) 0.0508(15) 0.0671(15) -0.0045(11) 0.0100(13) -0.0157(12)
C5 0.103(2) 0.0533(15) 0.0818(18) -0.0149(13) 0.0082(16) -0.0027(14)
C6 0.0765(16) 0.0770(18) 0.0664(15) -0.0192(13) 0.0104(13) 0.0081(13)
C7 0.0556(12) 0.0628(14) 0.0444(11) -0.0075(10) 0.0028(10) -0.0039(10)
C8 0.0593(13) 0.0873(18) 0.0545(13) -0.0079(12) 0.0150(11) -0.0058(12)
C9 0.0609(13) 0.0784(17) 0.0517(13) 0.0053(11) 0.0113(11) -0.0219(12)
C10 0.0488(11) 0.0576(13) 0.0404(11) 0.0051(9) -0.0010(9) -0.0128(9)
C11 0.0562(12) 0.0489(13) 0.0533(12) 0.0078(10) -0.0053(10) -0.0144(10)
C12 0.0585(12) 0.0436(12) 0.0672(14) 0.0026(10) 0.0005(11) -0.0026(10)
C13 0.0616(13) 0.0655(15) 0.0644(14) 0.0097(11) 0.0206(11) 0.0009(11)
C14 0.0680(14) 0.0559(13) 0.0675(14) 0.0118(11) -0.0083(11) -0.0190(11)
C15 0.0475(11) 0.0430(11) 0.0457(11) -0.0001(9) 0.0062(9) 0.0025(8)
C16 0.0445(10) 0.0423(11) 0.0411(10) -0.0045(8) 0.0064(9) -0.0013(8)
C17 0.0567(12) 0.0479(12) 0.0454(11) 0.0000(9) 0.0010(9) -0.0073(9)
C18 0.0762(15) 0.0527(13) 0.0498(12) 0.0067(10) 0.0010(11) -0.0074(11)
C19 0.0788(15) 0.0510(13) 0.0515(13) -0.0014(10) 0.0096(11) -0.0183(11)
C20 0.0587(13) 0.0646(14) 0.0614(14) -0.0043(11) -0.0031(11) -0.0194(11)
C21 0.0551(12) 0.0528(13) 0.0511(12) 0.0016(9) -0.0004(10) -0.0037(10)
C22 0.130(2) 0.0721(18) 0.099(2) 0.0130(15) 0.0021(19) -0.0482(17)
N1 0.0507(9) 0.0479(10) 0.0536(10) 0.0041(8) 0.0081(8) -0.0049(8)
O1 0.0645(9) 0.0589(9) 0.0745(10) 0.0182(8) -0.0092(8) -0.0061(7)

loop_
_atom_type_symbol
_atom_type_description
_atom_type_scat_dispersion_real
_atom_type_scat_dispersion_imag
_atom_type_scat_source
C C 0.0033 0.0016 'International Tables Vol C Tables 4.2.6.8 and 6.1.1.4'
H H 0.0000 0.0000 'International Tables Vol C Tables 4.2.6.8 and 6.1.1.4'
N N 0.0061 0.0033 'International Tables Vol C Tables 4.2.6.8 and 6.1.1.4'
O O 0.0106 0.0060 'International Tables Vol C Tables 4.2.6.8 and 6.1.1.4'

loop_
_geom_angle_atom_site_label_1
_geom_angle_atom_site_label_2
_geom_angle_atom_site_label_3
_geom_angle
N1 C1 C10 106.52(18)
N1 C1 C2 131.05(17)
C10 C1 C2 122.42(18)
C3 C2 C7 117.71(19)
C3 C2 C1 125.97(19)
C7 C2 C1 116.32(17)
C4 C3 C2 121.4(2)
C4 C3 H3 119.3
C2 C3 H3 119.3
C3 C4 C5 120.8(2)
C3 C4 H4 119.6
C5 C4 H4 119.6
C6 C5 C4 119.6(2)
C6 C5 H5 120.2
C4 C5 H5 120.2
C5 C6 C7 122.0(2)
C5 C6 H6 119.0
C7 C6 H6 119.0
C6 C7 C2 118.4(2)
C6 C7 C8 121.4(2)
C2 C7 C8 120.1(2)
C9 C8 C7 122.1(2)
C9 C8 H8 118.9
C7 C8 H8 118.9
C8 C9 C10 119.7(2)
C8 C9 H9 120.2
C10 C9 H9 120.2
C1 C10 C9 119.25(19)
C1 C10 C11 108.31(18)
C9 C10 C11 132.43(19)
C12 C11 C10 106.10(17)
C12 C11 C14 125.4(2)
C10 C11 C14 128.5(2)
C11 C12 N1 110.67(19)
C11 C12 H12 124.7
N1 C12 H12 124.7
N1 C13 H13A 109.5
N1 C13 H13B 109.5
H13A C13 H13B 109.5
N1 C13 H13C 109.5
H13A C13 H13C 109.5
H13B C13 H13C 109.5
C11 C14 C15 115.20(17)
C11 C14 H14A 108.5
C15 C14 H14A 108.5
C11 C14 H14B 108.5
C15 C14 H14B 108.5
H14A C14 H14B 107.5
O1 C15 C16 120.47(17)
O1 C15 C14 121.04(18)
C16 C15 C14 118.48(16)
C17 C16 C21 117.97(18)
C17 C16 C15 123.10(17)
C21 C16 C15 118.92(17)
C18 C17 C16 120.65(19)
C18 C17 H17 119.7
C16 C17 H17 119.7
C17 C18 C19 121.4(2)
C17 C18 H18 119.3
C19 C18 H18 119.3
C20 C19 C18 117.55(19)
C20 C19 C22 120.4(2)
C18 C19 C22 122.0(2)
C21 C20 C19 121.6(2)
C21 C20 H20 119.2
C19 C20 H20 119.2
C20 C21 C16 120.80(19)
C20 C21 H21 119.6
C16 C21 H21 119.6
C19 C22 H22A 109.5
C19 C22 H22B 109.5
H22A C22 H22B 109.5
C19 C22 H22C 109.5
H22A C22 H22C 109.5
H22B C22 H22C 109.5
C12 N1 C1 108.40(17)
C12 N1 C13 122.20(17)
C1 N1 C13 129.22(17)

loop_
_geom_bond_atom_site_label_1
_geom_bond_atom_site_label_2
_geom_bond_distance
C1 N1 1.378(2)
C1 C10 1.403(3)
C1 C2 1.423(3)
C2 C3 1.413(3)
C2 C7 1.416(3)
C3 C4 1.361(3)
C3 H3 0.9300
C4 C5 1.376(3)
C4 H4 0.9300
C5 C6 1.356(3)
C5 H5 0.9300
C6 C7 1.409(3)
C6 H6 0.9300
C7 C8 1.425(3)
C8 C9 1.349(3)
C8 H8 0.9300
C9 C10 1.409(3)
C9 H9 0.9300
C10 C11 1.414(3)
C11 C12 1.352(3)
C11 C14 1.491(3)
C12 N1 1.371(3)
C12 H12 0.9300
C13 N1 1.447(3)
C13 H13A 0.9600
C13 H13B 0.9600
C13 H13C 0.9600
C14 C15 1.503(3)
C14 H14A 0.9700
C14 H14B 0.9700
C15 O1 1.212(2)
C15 C16 1.487(3)
C16 C17 1.384(3)
C16 C21 1.385(3)
C17 C18 1.376(3)
C17 H17 0.9300
C18 C19 1.381(3)
C18 H18 0.9300
C19 C20 1.379(3)
C19 C22 1.502(3)
C20 C21 1.368(3)
C20 H20 0.9300
C21 H21 0.9300
C22 H22A 0.9600
C22 H22B 0.9600
C22 H22C 0.9600

loop_
_geom_torsion_atom_site_label_1
_geom_torsion_atom_site_label_2
_geom_torsion_atom_site_label_3
_geom_torsion_atom_site_label_4
_geom_torsion
N1 C1 C2 C3 -2.8(3)
C10 C1 C2 C3 178.17(18)
N1 C1 C2 C7 176.83(17)
C10 C1 C2 C7 -2.2(3)
C7 C2 C3 C4 -1.6(3)
C1 C2 C3 C4 178.02(19)
C2 C3 C4 C5 -0.1(3)
C3 C4 C5 C6 1.4(4)
C4 C5 C6 C7 -0.8(4)
C5 C6 C7 C2 -0.9(3)
C5 C6 C7 C8 179.0(2)
C3 C2 C7 C6 2.1(3)
C1 C2 C7 C6 -177.57(18)
C3 C2 C7 C8 -177.89(18)
C1 C2 C7 C8 2.5(3)
C6 C7 C8 C9 179.0(2)
C2 C7 C8 C9 -1.1(3)
C7 C8 C9 C10 -0.8(3)
N1 C1 C10 C9 -178.76(16)
C2 C1 C10 C9 0.5(3)
N1 C1 C10 C11 0.5(2)
C2 C1 C10 C11 179.79(16)
C8 C9 C10 C1 1.1(3)
C8 C9 C10 C11 -178.0(2)
C1 C10 C11 C12 -0.5(2)
C9 C10 C11 C12 178.6(2)
C1 C10 C11 C14 179.49(18)
C9 C10 C11 C14 -1.3(3)
C10 C11 C12 N1 0.3(2)
C14 C11 C12 N1 -179.70(18)
C12 C11 C14 C15 -96.6(3)
C10 C11 C14 C15 83.4(3)
C11 C14 C15 O1 -0.8(3)
C11 C14 C15 C16 178.61(18)
O1 C15 C16 C17 172.07(18)
C14 C15 C16 C17 -7.3(3)
O1 C15 C16 C21 -6.8(3)
C14 C15 C16 C21 173.83(18)
C21 C16 C17 C18 0.6(3)
C15 C16 C17 C18 -178.24(17)
C16 C17 C18 C19 -1.0(3)
C17 C18 C19 C20 0.2(3)
C17 C18 C19 C22 179.1(2)
C18 C19 C20 C21 0.9(3)
C22 C19 C20 C21 -178.0(2)
C19 C20 C21 C16 -1.3(3)
C17 C16 C21 C20 0.5(3)
C15 C16 C21 C20 179.37(18)
C11 C12 N1 C1 0.0(2)
C11 C12 N1 C13 -175.61(17)
C10 C1 N1 C12 -0.3(2)
C2 C1 N1 C12 -179.51(18)
C10 C1 N1 C13 174.87(18)
C2 C1 N1 C13 -4.3(3)

loop_
_cod_related_entry_id
_cod_related_entry_database
_cod_related_entry_code
1 ChemSpider 30659418
